data_2022947
loop_
_publ_author_name
'D\"oring, Cindy'
'Jones, Peter G.'

_publ_section_title
;
 Crystal structures of the isotypic complexes bis(morpholine)gold(I)
 chloride and bis(morpholine)gold(I) bromide
;
_journal_coeditor_code YZ2043
_journal_issue 12
_journal_name_full 'Acta Crystallographica Section E Crystallographic Communications'
_journal_page_first 1161
_journal_page_last 1165
_journal_paper_doi 10.1107/S2056989023009702
_journal_volume 79
_journal_year 2023
_chemical_formula_iupac '[Au (C4 H9 N O)2] Br'
_chemical_formula_moiety 'C8 H18 Au N2 O2 +, Br -'
_chemical_formula_sum 'C8 H18 Au Br N2 O2'
_chemical_formula_weight 451.12
_chemical_name_systematic
;
Bis(morpholine-\k<i>N</i>)gold(I) bromide
;
_space_group_crystal_system monoclinic
_space_group_IT_number 15
_space_group_name_Hall '-C 2yc'
_space_group_name_H-M_alt 'C 1 2/c 1'
_atom_sites_solution_hydrogens mixed
_atom_sites_solution_primary direct
_atom_sites_solution_secondary difmap
_audit_creation_method SHELXL-2019/3
_cell_angle_alpha 90
_cell_angle_beta 114.595(4)
_cell_angle_gamma 90
_cell_formula_units_Z 4
_cell_length_a 18.8719(6)
_cell_length_b 6.07840(17)
_cell_length_c 11.4050(4)
_cell_measurement_reflns_used 8239
_cell_measurement_temperature 100(2)
_cell_measurement_theta_max 30.4630
_cell_measurement_theta_min 3.5400
_cell_volume 1189.58(8)
_computing_cell_refinement
;
CrysAlisPro, Version 1.171.41.112a (Rigaku OD, 2022)
;
_computing_data_collection
;
CrysAlisPro,
Version 1.171.36.28 (Rigaku OD, 2022)
;
_computing_data_reduction
;
CrysAlisPro, Version 1.171.41.112a (Rigaku OD, 2022)
;
_computing_molecular_graphics
;
XP (Siemens, 1994)
;
_computing_publication_material
;
<i>SHELXL2019/3</i> (Sheldrick, 2015)
;
_computing_structure_refinement
;
<i>SHELXL2019/3</i> (Sheldrick, 2015)
;
_computing_structure_solution
;
SHELXS97 (Sheldrick, 2008)
;
_diffrn_ambient_temperature 100(2)
_diffrn_detector_area_resol_mean 16.1419
_diffrn_measured_fraction_theta_full 0.997
_diffrn_measured_fraction_theta_max 0.997
_diffrn_measurement_device_type 'Oxford Diffraction Xcalibur, Eos'
_diffrn_measurement_method '\w scan'
_diffrn_radiation_type MoK\a
_diffrn_radiation_wavelength 0.71073
_diffrn_reflns_av_R_equivalents 0.0417
_diffrn_reflns_av_unetI/netI 0.0192
_diffrn_reflns_limit_h_max 26
_diffrn_reflns_limit_h_min -26
_diffrn_reflns_limit_k_max 8
_diffrn_reflns_limit_k_min -8
_diffrn_reflns_limit_l_max 16
_diffrn_reflns_limit_l_min -16
_diffrn_reflns_number 22827
_diffrn_reflns_theta_full 30.000
_diffrn_reflns_theta_max 30.034
_diffrn_reflns_theta_min 2.374
_diffrn_source 'Enhance (Mo) X-ray Source'
_exptl_absorpt_coefficient_mu 15.706
_exptl_absorpt_correction_T_max 1.00000
_exptl_absorpt_correction_T_min 0.73327
_exptl_absorpt_correction_type multi-scan
_exptl_absorpt_process_details
;
(CrysAlisPro; Rigaku OD, 2022)
;
_exptl_crystal_colour colourless
_exptl_crystal_density_diffrn 2.519
_exptl_crystal_density_method 'not measured'
_exptl_crystal_description block
_exptl_crystal_F_000 840
_exptl_crystal_size_max 0.08
_exptl_crystal_size_mid 0.05
_exptl_crystal_size_min 0.05
_refine_diff_density_max 0.579
_refine_diff_density_min -0.645
_refine_ls_extinction_coef 0.00023(3)
_refine_ls_extinction_expression Fc^*^=kFc[1+0.001xFc^2^\l^3^/sin(2\q)]^-1/4^
_refine_ls_extinction_method
;
SHELXL-2019/3 (Sheldrick, 2015)
;
_refine_ls_goodness_of_fit_ref 1.079
_refine_ls_hydrogen_treatment mixed
_refine_ls_matrix_type full
_refine_ls_number_parameters 70
_refine_ls_number_reflns 1739
_refine_ls_number_restraints 0
_refine_ls_restrained_S_all 1.079
_refine_ls_R_factor_all 0.0188
_refine_ls_R_factor_gt 0.0151
_refine_ls_shift/su_max 0.001
_refine_ls_shift/su_mean 0.000
_refine_ls_structure_factor_coef Fsqd
_refine_ls_weighting_details 'w=1/[\s^2^(Fo^2^)+(0.0064P)^2^+1.5290P] where P=(Fo^2^+2Fc^2^)/3'
_refine_ls_weighting_scheme calc
_refine_ls_wR_factor_gt 0.0247
_refine_ls_wR_factor_ref 0.0256
_reflns_number_gt 1601
_reflns_number_total 1739
_reflns_threshold_expression 'I > 2\s(I)'
_cod_data_source_file yz2043sup1.cif
_cod_data_source_block 2
_cod_depositor_comments 'Adding full bibliography for 2022946--2022947.cif.'
_cod_original_cell_volume 1189.57(7)
_cod_original_sg_symbol_H-M 'C 2/c'
_cod_database_code 2022947
_cod_database_fobs_code 2022947
_shelx_space_group_comment
;
The symmetry employed for this shelxl refinement is uniquely defined
by the following loop, which should always be used as a source of
symmetry information in preference to the above space-group names.
They are only intended as comments.
;
_shelx_estimated_absorpt_t_min 0.366
_shelx_estimated_absorpt_t_max 0.507

loop_
_space_group_symop_operation_xyz
'x, y, z'
'x, -y, z+1/2'
'x+1/2, y+1/2, z'
'x+1/2, -y+1/2, z+1/2'
'-x, -y, -z'
'-x, y, -z-1/2'
'-x+1/2, -y+1/2, -z'
'-x+1/2, y+1/2, -z-1/2'

loop_
_atom_site_type_symbol
_atom_site_label
_atom_site_fract_x
_atom_site_fract_y
_atom_site_fract_z
_atom_site_U_iso_or_equiv
_atom_site_adp_type
_atom_site_calc_flag
_atom_site_occupancy
_atom_site_disorder_assembly
_atom_site_disorder_group
Au Au1 0.500000 0.500000 0.500000 0.01205(4) Uani d 1 . .
Br Br1 0.500000 -0.09457(5) 0.750000 0.01529(7) Uani d 1 . .
N N11 0.42269(10) 0.2957(3) 0.53179(17) 0.0124(4) Uani d 1 . .
H H01 0.4507(13) 0.183(4) 0.578(2) 0.015 Uiso d 1 . .
C C12 0.36012(12) 0.2040(4) 0.4122(2) 0.0153(4) Uani d 1 . .
H H12A 0.330978 0.088952 0.435159 0.018 Uiso calc 1 . .
H H12B 0.383632 0.135900 0.357941 0.018 Uiso calc 1 . .
C C13 0.30529(12) 0.3856(4) 0.33819(19) 0.0154(4) Uani d 1 . .
H H13A 0.334174 0.494886 0.310626 0.018 Uiso calc 1 . .
H H13B 0.263473 0.323130 0.259703 0.018 Uiso calc 1 . .
O O14 0.27109(9) 0.4933(3) 0.41320(14) 0.0163(3) Uani d 1 . .
C C15 0.33036(12) 0.5800(4) 0.52921(19) 0.0148(4) Uani d 1 . .
H H15A 0.305701 0.652157 0.580629 0.018 Uiso calc 1 . .
H H15B 0.360713 0.692559 0.507110 0.018 Uiso calc 1 . .
C C16 0.38456(11) 0.4011(4) 0.60869(19) 0.0130(4) Uani d 1 . .
H H16A 0.424643 0.464628 0.688740 0.016 Uiso calc 1 . .
H H16B 0.354807 0.289658 0.632976 0.016 Uiso calc 1 . .

loop_
_atom_site_aniso_label
_atom_site_aniso_U_11
_atom_site_aniso_U_22
_atom_site_aniso_U_33
_atom_site_aniso_U_12
_atom_site_aniso_U_13
_atom_site_aniso_U_23
Au1 0.01062(6) 0.01299(6) 0.01400(6) 0.00095(5) 0.00659(4) 0.00242(5)
Br1 0.01822(15) 0.01134(14) 0.01438(14) 0.000 0.00487(12) 0.000
N11 0.0131(9) 0.0111(9) 0.0142(9) 0.0036(7) 0.0070(7) 0.0036(7)
C12 0.0175(11) 0.0129(11) 0.0165(10) -0.0027(9) 0.0079(9) -0.0040(9)
C13 0.0173(11) 0.0180(12) 0.0111(10) -0.0005(9) 0.0062(8) -0.0017(9)
O14 0.0121(7) 0.0216(8) 0.0146(7) 0.0032(7) 0.0049(6) 0.0006(7)
C15 0.0154(10) 0.0162(10) 0.0125(10) 0.0026(9) 0.0057(8) -0.0006(9)
C16 0.0120(10) 0.0173(11) 0.0110(9) 0.0011(9) 0.0060(8) 0.0012(9)

loop_
_atom_type_symbol
_atom_type_description
_atom_type_scat_dispersion_real
_atom_type_scat_dispersion_imag
_atom_type_scat_source
C C 0.0033 0.0016 'International Tables Vol C Tables 4.2.6.8 and 6.1.1.4'
H H 0.0000 0.0000 'International Tables Vol C Tables 4.2.6.8 and 6.1.1.4'
N N 0.0061 0.0033 'International Tables Vol C Tables 4.2.6.8 and 6.1.1.4'
O O 0.0106 0.0060 'International Tables Vol C Tables 4.2.6.8 and 6.1.1.4'
Br Br -0.2901 2.4595 'International Tables Vol C Tables 4.2.6.8 and 6.1.1.4'
Au Au -2.0133 8.8022 'International Tables Vol C Tables 4.2.6.8 and 6.1.1.4'

loop_
_geom_angle_atom_site_label_1
_geom_angle_atom_site_label_2
_geom_angle_atom_site_label_3
_geom_angle_site_symmetry_1
_geom_angle_site_symmetry_3
_geom_angle
_geom_angle_publ_flag
N11 Au1 N11 5_666 . 180.00(7) y
C16 N11 C12 . . 107.83(16) y
C16 N11 Au1 . . 113.28(14) y
C12 N11 Au1 . . 114.42(13) y
C16 N11 H01 . . 107.2(15) ?
C12 N11 H01 . . 107.6(16) ?
Au1 N11 H01 . . 106.2(15) ?
N11 C12 C13 . . 109.65(18) ?
N11 C12 H12A . . 109.7 ?
C13 C12 H12A . . 109.7 ?
N11 C12 H12B . . 109.7 ?
C13 C12 H12B . . 109.7 ?
H12A C12 H12B . . 108.2 ?
O14 C13 C12 . . 112.10(17) ?
O14 C13 H13A . . 109.2 ?
C12 C13 H13A . . 109.2 ?
O14 C13 H13B . . 109.2 ?
C12 C13 H13B . . 109.2 ?
H13A C13 H13B . . 107.9 ?
C13 O14 C15 . . 110.40(15) y
O14 C15 C16 . . 111.31(19) ?
O14 C15 H15A . . 109.4 ?
C16 C15 H15A . . 109.4 ?
O14 C15 H15B . . 109.4 ?
C16 C15 H15B . . 109.4 ?
H15A C15 H15B . . 108.0 ?
N11 C16 C15 . . 109.18(16) ?
N11 C16 H16A . . 109.8 ?
C15 C16 H16A . . 109.8 ?
N11 C16 H16B . . 109.8 ?
C15 C16 H16B . . 109.8 ?
H16A C16 H16B . . 108.3 ?

loop_
_geom_bond_atom_site_label_1
_geom_bond_atom_site_label_2
_geom_bond_site_symmetry_2
_geom_bond_distance
_geom_bond_publ_flag
Au1 N11 5_666 2.0598(18) ?
Au1 N11 . 2.0598(18) y
N11 C16 . 1.491(3) y
N11 C12 . 1.491(3) y
N11 H01 . 0.89(2) ?
C12 C13 . 1.508(3) ?
C12 H12A . 0.9900 ?
C12 H12B . 0.9900 ?
C13 O14 . 1.427(2) y
C13 H13A . 0.9900 ?
C13 H13B . 0.9900 ?
O14 C15 . 1.431(3) y
C15 C16 . 1.509(3) ?
C15 H15A . 0.9900 ?
C15 H15B . 0.9900 ?
C16 H16A . 0.9900 ?
C16 H16B . 0.9900 ?

loop_
_geom_hbond_atom_site_label_D
_geom_hbond_atom_site_label_H
_geom_hbond_atom_site_label_A
_geom_hbond_site_symmetry_A
_geom_hbond_distance_DH
_geom_hbond_distance_HA
_geom_hbond_distance_DA
_geom_hbond_angle_DHA
_geom_hbond_publ_flag
N11 H01 Br1 . 0.89(2) 2.46(2) 3.3056(18) 159.0(19) yes
C12 H12B Br1 5_656 0.99 2.94 3.860(2) 154.7 yes
C16 H16A Br1 1_565 0.99 2.98 3.717(2) 132.4 yes
C13 H13B O14 8_546 0.99 2.70 3.542(3) 143.7 yes
C15 H15A O14 7_566 0.99 2.61 3.446(3) 141.6 yes

loop_
_geom_torsion_atom_site_label_1
_geom_torsion_atom_site_label_2
_geom_torsion_atom_site_label_3
_geom_torsion_atom_site_label_4
_geom_torsion_site_symmetry_1
_geom_torsion_site_symmetry_2
_geom_torsion_site_symmetry_3
_geom_torsion_site_symmetry_4
_geom_torsion
_geom_torsion_publ_flag
C16 N11 C12 C13 . . . . 58.0(2) ?
Au1 N11 C12 C13 . . . . -68.99(18) y
N11 C12 C13 O14 . . . . -58.0(2) ?
C12 C13 O14 C15 . . . . 57.3(2) ?
C13 O14 C15 C16 . . . . -58.2(2) ?
C12 N11 C16 C15 . . . . -59.1(2) ?
Au1 N11 C16 C15 . . . . 68.54(19) y
O14 C15 C16 N11 . . . . 60.1(2) ?
